data_7707357
loop_
_publ_author_name
'Wang, Kuiyuan'
'Prior, Timothy J.'
'Hughes, David L.'
'Arbaoui, Abdessamad'
'Redshaw, Carl'

_publ_section_title
;
 Coordination chemistry of [2 + 2] Schiff-base macrocycles derived from
 the dianilines
 [(2-NH<sub>2</sub>C<sub>6</sub>H<sub>4</sub>)<sub>2</sub>X] (X =
 CH<sub>2</sub>CH<sub>2</sub>, O): structural studies and ROP capability
 towards cyclic esters.
;
_journal_issue 23
_journal_name_full 'Dalton transactions (Cambridge, England : 2003)'
_journal_page_first 8057
_journal_page_last 8069
_journal_paper_doi 10.1039/d1dt00711d
_journal_volume 50
_journal_year 2021
_chemical_formula_moiety
; 
 C28 H32 Br2 Fe2 N2 O6, 2(C2 H3 N)
;
_chemical_formula_sum 'C32 H38 Br2 Fe2 N4 O6'
_chemical_formula_weight 846.18
_space_group_crystal_system triclinic
_space_group_IT_number 2
_space_group_name_Hall '-P 1'
_space_group_name_H-M_alt 'P -1'
_atom_sites_solution_hydrogens geom
_atom_sites_solution_primary dual
_atom_sites_solution_secondary difmap
_audit_creation_method SHELXL-2018/3
_audit_update_record
;
2021-02-18 deposited with the CCDC.	2021-05-04 downloaded from the CCDC.
;
_cell_angle_alpha 101.2110(10)
_cell_angle_beta 102.4660(10)
_cell_angle_gamma 97.4090(10)
_cell_formula_units_Z 1
_cell_length_a 8.51990(10)
_cell_length_b 9.20980(10)
_cell_length_c 12.1881(2)
_cell_measurement_reflns_used 17670
_cell_measurement_temperature 100(2)
_cell_measurement_theta_max 70.0970
_cell_measurement_theta_min 3.8250
_cell_volume 901.29(2)
_computing_cell_refinement 'CrysAlisPro 1.171.41.93a (Rigaku OD, 2020)'
_computing_data_collection 'CrysAlisPro 1.171.41.93a (Rigaku OD, 2020)'
_computing_data_reduction 'CrysAlisPro 1.171.41.93a (Rigaku OD, 2020)'
_computing_molecular_graphics 'Mercury, ORTEP'
_computing_publication_material 'SHELXL, ciftab'
_computing_structure_refinement 'SHELXL-2018/3 (Sheldrick, 2018)'
_computing_structure_solution 'SHELXT 2018/2 (Sheldrick, 2018)'
_diffrn_ambient_temperature 100(2)
_diffrn_detector_area_resol_mean 10.000
_diffrn_measured_fraction_theta_full 0.994
_diffrn_measured_fraction_theta_max 0.985
_diffrn_measurement_device_type 'XtaLAB AFC11 (RCD3): quarter-chi single'
_diffrn_measurement_method \w-scans
_diffrn_radiation_type CuK\a
_diffrn_radiation_wavelength 1.54178
_diffrn_reflns_av_R_equivalents 0.0342
_diffrn_reflns_av_unetI/netI 0.0152
_diffrn_reflns_Laue_measured_fraction_full 0.994
_diffrn_reflns_Laue_measured_fraction_max 0.985
_diffrn_reflns_limit_h_max 9
_diffrn_reflns_limit_h_min -9
_diffrn_reflns_limit_k_max 11
_diffrn_reflns_limit_k_min -11
_diffrn_reflns_limit_l_max 14
_diffrn_reflns_limit_l_min -14
_diffrn_reflns_number 32046
_diffrn_reflns_point_group_measured_fraction_full 0.994
_diffrn_reflns_point_group_measured_fraction_max 0.985
_diffrn_reflns_theta_full 67.679
_diffrn_reflns_theta_max 70.343
_diffrn_reflns_theta_min 3.816
_diffrn_source 'Rotating-anode X-ray tube'
_exptl_absorpt_coefficient_mu 9.433
_exptl_absorpt_correction_T_max 1.00000
_exptl_absorpt_correction_T_min 0.64633
_exptl_absorpt_correction_type multi-scan
_exptl_absorpt_process_details
;
CrysAlisPro 1.171.41.93a (Rigaku Oxford Diffraction, 2020)
Empirical absorption correction using spherical harmonics,
implemented in SCALE3 ABSPACK scaling algorithm.
;
_exptl_crystal_colour colourless
_exptl_crystal_density_diffrn 1.559
_exptl_crystal_description block
_exptl_crystal_F_000 428
_exptl_crystal_recrystallization_method 'Re-crystallisation from solvent: Acetonitrile'
_exptl_crystal_size_max 0.030
_exptl_crystal_size_mid 0.020
_exptl_crystal_size_min 0.010
_refine_diff_density_max 0.413
_refine_diff_density_min -0.687
_refine_diff_density_rms 0.067
_refine_ls_extinction_method none
_refine_ls_goodness_of_fit_ref 1.091
_refine_ls_hydrogen_treatment refxyz
_refine_ls_matrix_type full
_refine_ls_number_parameters 217
_refine_ls_number_reflns 3387
_refine_ls_number_restraints 0
_refine_ls_restrained_S_all 1.091
_refine_ls_R_factor_all 0.0312
_refine_ls_R_factor_gt 0.0299
_refine_ls_shift/su_max 0.001
_refine_ls_shift/su_mean 0.000
_refine_ls_structure_factor_coef Fsqd
_refine_ls_weighting_details 'w=1/[\s^2^(Fo^2^)+(0.0509P)^2^+0.4803P] where P=(Fo^2^+2Fc^2^)/3'
_refine_ls_weighting_scheme calc
_refine_ls_wR_factor_gt 0.0807
_refine_ls_wR_factor_ref 0.0822
_reflns_Friedel_coverage 0.000
_reflns_number_gt 3268
_reflns_number_total 3387
_reflns_threshold_expression 'I > 2\s(I)'
_cod_data_source_file d1dt00711d2.cif
_cod_data_source_block shelx
_cod_depositor_comments 'Adding full bibliography for 7707347--7707359.cif.'
_cod_database_code 7707357
_shelx_shelxl_version_number 2018/3
_shelx_space_group_comment
;
The symmetry employed for this shelxl refinement is uniquely defined
by the following loop, which should always be used as a source of
symmetry information in preference to the above space-group names.
They are only intended as comments.
;
_shelx_estimated_absorpt_t_min 0.765
_shelx_estimated_absorpt_t_max 0.912

loop_
_space_group_symop_operation_xyz
'x, y, z'
'-x, -y, -z'

loop_
_atom_site_label
_atom_site_type_symbol
_atom_site_fract_x
_atom_site_fract_y
_atom_site_fract_z
_atom_site_U_iso_or_equiv
_atom_site_adp_type
_atom_site_occupancy
_atom_site_site_symmetry_order
_atom_site_calc_flag
_atom_site_refinement_flags_posn
_atom_site_refinement_flags_adp
_atom_site_refinement_flags_occupancy
_atom_site_disorder_assembly
_atom_site_disorder_group
C1 C 0.3821(3) 0.1102(2) 0.31993(18) 0.0220(4) Uani 1 1 d . . . . .
C2 C 0.3480(3) 0.2589(2) 0.33219(19) 0.0241(4) Uani 1 1 d . . . . .
C3 C 0.2944(3) 0.3175(3) 0.23453(19) 0.0257(5) Uani 1 1 d . . . . .
H3 H 0.2709(7) 0.420(3) 0.2466(4) 0.031 Uiso 1 1 calc R U . . .
C4 C 0.2735(3) 0.2362(3) 0.12264(19) 0.0250(5) Uani 1 1 d . . . . .
C5 C 0.3022(3) 0.0891(3) 0.11060(19) 0.0257(5) Uani 1 1 d . . . . .
H5 H 0.2858(6) 0.0306(19) 0.037(2) 0.031 Uiso 1 1 calc R U . . .
C6 C 0.3543(3) 0.0245(2) 0.20401(19) 0.0244(5) Uani 1 1 d . . . . .
C7 C 0.3596(3) 0.3584(2) 0.44154(19) 0.0257(5) Uani 1 1 d . . . . .
H7 H 0.3199(13) 0.451(3) 0.4385(2) 0.031 Uiso 1 1 calc R U . . .
C8 C 0.3725(3) -0.1308(2) 0.17296(19) 0.0255(5) Uani 1 1 d . . . . .
H8 H 0.3473(8) -0.1766(13) 0.090(2) 0.031 Uiso 1 1 calc R U . . .
C9 C 0.2160(3) 0.2981(3) 0.01526(19) 0.0270(5) Uani 1 1 d . . . . .
C10 C 0.2138(3) 0.4660(3) 0.0474(2) 0.0343(5) Uani 1 1 d . . . . .
H10A H 0.180069 0.502318 -0.022965 0.051 Uiso 1 1 calc R U . . .
H10B H 0.323406 0.519828 0.090419 0.051 Uiso 1 1 calc R U . . .
H10C H 0.136608 0.483925 0.095521 0.051 Uiso 1 1 calc R U . . .
C11 C 0.3324(3) 0.2723(3) -0.0643(2) 0.0357(6) Uani 1 1 d . . . . .
H11A H 0.331968 0.164325 -0.088187 0.054 Uiso 1 1 calc R U . . .
H11B H 0.443225 0.324259 -0.022732 0.054 Uiso 1 1 calc R U . . .
H11C H 0.296012 0.312024 -0.132691 0.054 Uiso 1 1 calc R U . . .
C12 C 0.0434(3) 0.2131(3) -0.0496(2) 0.0346(6) Uani 1 1 d . . . . .
H12A H -0.031292 0.228947 0.000768 0.052 Uiso 1 1 calc R U . . .
H12B H 0.045536 0.105388 -0.072041 0.052 Uiso 1 1 calc R U . . .
H12C H 0.005850 0.250719 -0.118817 0.052 Uiso 1 1 calc R U . . .
C13 C 0.1596(3) 0.0229(3) 0.63178(19) 0.0295(5) Uani 1 1 d . . . . .
C14 C 0.0094(3) -0.0521(3) 0.6502(2) 0.0352(6) Uani 1 1 d . . . . .
H14A H -0.074082 0.011509 0.640877 0.053 Uiso 1 1 calc R U . . .
H14B H 0.030364 -0.069765 0.728341 0.053 Uiso 1 1 calc R U . . .
H14C H -0.029197 -0.148552 0.593653 0.053 Uiso 1 1 calc R U . . .
C15 C 0.2444(3) 0.6936(3) 0.7863(2) 0.0378(6) Uani 1 1 d . . . . .
C16 C 0.2290(4) 0.5621(3) 0.6942(3) 0.0494(7) Uani 1 1 d . . . . .
H16A H 0.226209 0.593232 0.621438 0.074 Uiso 1 1 calc R U . . .
H16B H 0.127877 0.492611 0.686474 0.074 Uiso 1 1 calc R U . . .
H16C H 0.322652 0.511712 0.712539 0.074 Uiso 1 1 calc R U . . .
N1 N 0.2746(3) 0.0799(2) 0.61470(17) 0.0305(4) Uani 1 1 d . . . . .
N2 N 0.2557(4) 0.7967(3) 0.8581(2) 0.0521(7) Uani 1 1 d . . . . .
O1 O 0.4150(2) 0.33858(17) 0.53948(13) 0.0273(3) Uani 1 1 d . . . . .
O2 O 0.43160(19) 0.05405(16) 0.40884(12) 0.0240(3) Uani 1 1 d . . . . .
O3 O 0.4158(2) -0.21324(17) 0.23818(13) 0.0276(3) Uani 1 1 d . . . . .
Fe1 Fe 0.51395(4) 0.16103(4) 0.58492(3) 0.02308(11) Uani 1 1 d . . . . .
Br1 Br 0.80745(3) 0.28365(3) 0.58613(2) 0.03222(10) Uani 1 1 d . . . . .

loop_
_atom_site_aniso_label
_atom_site_aniso_U_11
_atom_site_aniso_U_22
_atom_site_aniso_U_33
_atom_site_aniso_U_23
_atom_site_aniso_U_13
_atom_site_aniso_U_12
C1 0.0229(11) 0.0190(10) 0.0224(10) 0.0037(8) 0.0049(8) 0.0003(8)
C2 0.0264(11) 0.0189(10) 0.0249(11) 0.0028(8) 0.0053(9) 0.0016(8)
C3 0.0296(12) 0.0193(11) 0.0262(11) 0.0039(9) 0.0056(9) 0.0023(9)
C4 0.0270(12) 0.0229(11) 0.0235(11) 0.0053(9) 0.0042(9) 0.0022(9)
C5 0.0294(12) 0.0235(11) 0.0223(11) 0.0022(9) 0.0062(9) 0.0028(9)
C6 0.0277(12) 0.0191(10) 0.0243(11) 0.0022(8) 0.0053(9) 0.0026(9)
C7 0.0320(12) 0.0167(10) 0.0269(11) 0.0027(9) 0.0062(9) 0.0040(9)
C8 0.0295(12) 0.0217(11) 0.0229(11) 0.0007(9) 0.0053(9) 0.0040(9)
C9 0.0329(13) 0.0243(11) 0.0238(11) 0.0071(9) 0.0063(9) 0.0044(9)
C10 0.0448(15) 0.0281(12) 0.0299(12) 0.0087(10) 0.0060(10) 0.0082(11)
C11 0.0439(15) 0.0368(14) 0.0316(12) 0.0129(11) 0.0151(11) 0.0084(12)
C12 0.0368(14) 0.0328(13) 0.0303(12) 0.0077(10) 0.0012(10) 0.0031(11)
C13 0.0366(14) 0.0280(12) 0.0219(11) 0.0045(9) 0.0036(9) 0.0065(10)
C14 0.0341(14) 0.0381(14) 0.0350(13) 0.0111(11) 0.0107(11) 0.0040(11)
C15 0.0400(15) 0.0446(15) 0.0303(13) 0.0101(12) 0.0104(11) 0.0077(12)
C16 0.062(2) 0.0392(16) 0.0435(16) -0.0018(13) 0.0198(14) 0.0016(14)
N1 0.0342(12) 0.0284(10) 0.0278(10) 0.0035(8) 0.0087(9) 0.0041(9)
N2 0.0680(18) 0.0523(16) 0.0336(13) 0.0012(12) 0.0114(12) 0.0168(13)
O1 0.0369(9) 0.0194(7) 0.0237(8) 0.0019(6) 0.0058(7) 0.0057(6)
O2 0.0332(9) 0.0167(7) 0.0208(7) 0.0032(6) 0.0054(6) 0.0041(6)
O3 0.0374(9) 0.0192(8) 0.0241(8) 0.0014(6) 0.0064(7) 0.0058(7)
Fe1 0.0315(2) 0.01598(18) 0.02031(18) 0.00243(14) 0.00517(15) 0.00379(14)
Br1 0.03354(17) 0.02172(14) 0.04045(17) 0.00520(11) 0.01011(11) 0.00279(10)

loop_
_atom_type_symbol
_atom_type_description
_atom_type_scat_dispersion_real
_atom_type_scat_dispersion_imag
_atom_type_scat_source
C C 0.0181 0.0091 'International Tables Vol C Tables 4.2.6.8 and 6.1.1.4'
H H 0.0000 0.0000 'International Tables Vol C Tables 4.2.6.8 and 6.1.1.4'
N N 0.0311 0.0180 'International Tables Vol C Tables 4.2.6.8 and 6.1.1.4'
O O 0.0492 0.0322 'International Tables Vol C Tables 4.2.6.8 and 6.1.1.4'
Fe Fe -1.1336 3.1974 'International Tables Vol C Tables 4.2.6.8 and 6.1.1.4'
Br Br -0.6763 1.2805 'International Tables Vol C Tables 4.2.6.8 and 6.1.1.4'

loop_
_geom_angle_atom_site_label_1
_geom_angle_atom_site_label_2
_geom_angle_atom_site_label_3
_geom_angle
_geom_angle_site_symmetry_1
_geom_angle_site_symmetry_3
_geom_angle_publ_flag
O2 C1 C2 121.99(19) . . ?
O2 C1 C6 121.99(19) . . ?
C2 C1 C6 116.00(19) . . ?
C3 C2 C1 121.0(2) . . ?
C3 C2 C7 115.0(2) . . ?
C1 C2 C7 123.9(2) . . ?
C4 C3 C2 122.8(2) . . ?
C4 C3 H3 118.6 . . ?
C2 C3 H3 118.6 . . ?
C3 C4 C5 116.1(2) . . ?
C3 C4 C9 123.6(2) . . ?
C5 C4 C9 120.2(2) . . ?
C4 C5 C6 123.6(2) . . ?
C4 C5 H5 118.2 . . ?
C6 C5 H5 118.2 . . ?
C5 C6 C1 120.4(2) . . ?
C5 C6 C8 114.97(19) . . ?
C1 C6 C8 124.7(2) . . ?
O1 C7 C2 127.6(2) . . ?
O1 C7 H7 116.2 . . ?
C2 C7 H7 116.2 . . ?
O3 C8 C6 127.9(2) . . ?
O3 C8 H8 116.1 . . ?
C6 C8 H8 116.1 . . ?
C10 C9 C12 109.6(2) . . ?
C10 C9 C4 111.61(19) . . ?
C12 C9 C4 108.70(19) . . ?
C10 C9 C11 108.4(2) . . ?
C12 C9 C11 109.1(2) . . ?
C4 C9 C11 109.39(19) . . ?
C9 C10 H10A 109.5 . . ?
C9 C10 H10B 109.5 . . ?
H10A C10 H10B 109.5 . . ?
C9 C10 H10C 109.5 . . ?
H10A C10 H10C 109.5 . . ?
H10B C10 H10C 109.5 . . ?
C9 C11 H11A 109.5 . . ?
C9 C11 H11B 109.5 . . ?
H11A C11 H11B 109.5 . . ?
C9 C11 H11C 109.5 . . ?
H11A C11 H11C 109.5 . . ?
H11B C11 H11C 109.5 . . ?
C9 C12 H12A 109.5 . . ?
C9 C12 H12B 109.5 . . ?
H12A C12 H12B 109.5 . . ?
C9 C12 H12C 109.5 . . ?
H12A C12 H12C 109.5 . . ?
H12B C12 H12C 109.5 . . ?
N1 C13 C14 178.3(3) . . ?
C13 C14 H14A 109.5 . . ?
C13 C14 H14B 109.5 . . ?
H14A C14 H14B 109.5 . . ?
C13 C14 H14C 109.5 . . ?
H14A C14 H14C 109.5 . . ?
H14B C14 H14C 109.5 . . ?
N2 C15 C16 179.7(4) . . ?
C15 C16 H16A 109.5 . . ?
C15 C16 H16B 109.5 . . ?
H16A C16 H16B 109.5 . . ?
C15 C16 H16C 109.5 . . ?
H16A C16 H16C 109.5 . . ?
H16B C16 H16C 109.5 . . ?
C13 N1 Fe1 171.5(2) . . ?
C7 O1 Fe1 128.99(15) . . ?
C1 O2 Fe1 129.84(13) . . ?
C1 O2 Fe1 129.71(13) . 2_656 ?
Fe1 O2 Fe1 99.86(6) . 2_656 ?
C8 O3 Fe1 128.48(14) . 2_656 ?
O1 Fe1 O3 105.97(6) . 2_656 ?
O1 Fe1 O2 85.85(6) . . ?
O3 Fe1 O2 166.12(6) 2_656 . ?
O1 Fe1 O2 164.53(6) . 2_656 ?
O3 Fe1 O2 87.20(6) 2_656 2_656 ?
O2 Fe1 O2 80.14(6) . 2_656 ?
O1 Fe1 N1 86.57(7) . . ?
O3 Fe1 N1 82.78(7) 2_656 . ?
O2 Fe1 N1 90.87(7) . . ?
O2 Fe1 N1 87.11(7) 2_656 . ?
O1 Fe1 Br1 92.75(5) . . ?
O3 Fe1 Br1 87.98(5) 2_656 . ?
O2 Fe1 Br1 98.88(5) . . ?
O2 Fe1 Br1 95.85(5) 2_656 . ?
N1 Fe1 Br1 170.16(5) . . ?

loop_
_geom_bond_atom_site_label_1
_geom_bond_atom_site_label_2
_geom_bond_distance
_geom_bond_site_symmetry_2
_geom_bond_publ_flag
C1 O2 1.302(3) . ?
C1 C2 1.422(3) . ?
C1 C6 1.431(3) . ?
C2 C3 1.413(3) . ?
C2 C7 1.439(3) . ?
C3 C4 1.384(3) . ?
C3 H3 0.98(3) . ?
C4 C5 1.393(3) . ?
C4 C9 1.537(3) . ?
C5 C6 1.400(3) . ?
C5 H5 0.93(3) . ?
C6 C8 1.445(3) . ?
C7 O1 1.243(3) . ?
C7 H7 0.96(3) . ?
C8 O3 1.234(3) . ?
C8 H8 0.99(3) . ?
C9 C10 1.523(3) . ?
C9 C12 1.536(3) . ?
C9 C11 1.538(3) . ?
C10 H10A 0.9800 . ?
C10 H10B 0.9800 . ?
C10 H10C 0.9800 . ?
C11 H11A 0.9800 . ?
C11 H11B 0.9800 . ?
C11 H11C 0.9800 . ?
C12 H12A 0.9800 . ?
C12 H12B 0.9800 . ?
C12 H12C 0.9800 . ?
C13 N1 1.130(3) . ?
C13 C14 1.456(4) . ?
C14 H14A 0.9800 . ?
C14 H14B 0.9800 . ?
C14 H14C 0.9800 . ?
C15 N2 1.137(4) . ?
C15 C16 1.453(4) . ?
C16 H16A 0.9800 . ?
C16 H16B 0.9800 . ?
C16 H16C 0.9800 . ?
N1 Fe1 2.210(2) . ?
O1 Fe1 2.0488(16) . ?
O2 Fe1 2.1020(15) . ?
O2 Fe1 2.1035(15) 2_656 ?
O3 Fe1 2.0502(15) 2_656 ?
Fe1 Br1 2.6034(4) . ?
